data_4034850
loop_
_publ_author_name
'Xiao, Xinsheng'
'Jia, Guokai'
'Liu, Fang'
'Ou, Guangchuan'
'Xie, Ying'

_publ_section_title
;
 RuHCl(CO)(PPh<sub>3</sub>)<sub>3</sub>-Catalyzed Direct Amidation of
 Arene C-H Bond with Azides.
;
_journal_issue 22
_journal_name_full 'The Journal of organic chemistry'
_journal_page_first 13811
_journal_page_last 13820
_journal_paper_doi 10.1021/acs.joc.8b02123
_journal_volume 83
_journal_year 2018
_chemical_formula_moiety 'C20 H16 N2 O2 S'
_chemical_formula_sum 'C20 H16 N2 O2 S'
_chemical_formula_weight 348.41
_space_group_crystal_system monoclinic
_space_group_IT_number 14
_space_group_name_Hall '-P 2yn'
_space_group_name_H-M_alt 'P 1 21/n 1'
_atom_sites_solution_hydrogens mixed
_atom_sites_solution_primary dual
_audit_creation_date 2017-10-14
_audit_creation_method
;
Olex2 1.2-beta
(compiled 2017.08.10 svn.r3458 for OlexSys, GUI svn.r5381)
;
_cell_angle_alpha 90
_cell_angle_beta 91.360(4)
_cell_angle_gamma 90
_cell_formula_units_Z 4
_cell_length_a 7.312(3)
_cell_length_b 8.177(3)
_cell_length_c 27.472(11)
_cell_measurement_reflns_used 8030
_cell_measurement_temperature 296(2)
_cell_measurement_theta_max 27.30
_cell_measurement_theta_min 2.49
_cell_volume 1642.1(11)
_computing_cell_refinement 'SAINT v8.34A (Bruker, 2013)'
_computing_data_reduction 'SAINT v8.34A (Bruker, 2013)'
_computing_molecular_graphics 'Olex2 (Dolomanov et al., 2009)'
_computing_publication_material 'Olex2 (Dolomanov et al., 2009)'
_computing_structure_refinement 'ShelXL (Sheldrick, 2015)'
_computing_structure_solution 'ShelXT (Sheldrick, 2015)'
_diffrn_ambient_temperature 296.15
_diffrn_measured_fraction_theta_full 0.997
_diffrn_measured_fraction_theta_max 0.993
_diffrn_measurement_device_type 'Bruker APEX-II CCD'
_diffrn_measurement_method '\f and \w scans'
_diffrn_radiation_type MoK\a
_diffrn_radiation_wavelength 0.71073
_diffrn_reflns_av_R_equivalents 0.0204
_diffrn_reflns_av_unetI/netI 0.0140
_diffrn_reflns_Laue_measured_fraction_full 0.997
_diffrn_reflns_Laue_measured_fraction_max 0.993
_diffrn_reflns_limit_h_max 9
_diffrn_reflns_limit_h_min -9
_diffrn_reflns_limit_k_max 10
_diffrn_reflns_limit_k_min -10
_diffrn_reflns_limit_l_max 34
_diffrn_reflns_limit_l_min -34
_diffrn_reflns_number 16869
_diffrn_reflns_point_group_measured_fraction_full 0.997
_diffrn_reflns_point_group_measured_fraction_max 0.993
_diffrn_reflns_theta_full 25.242
_diffrn_reflns_theta_max 26.499
_diffrn_reflns_theta_min 1.483
_diffrn_standards_number 0
_exptl_absorpt_coefficient_mu 0.213
_exptl_absorpt_correction_T_max 0.7456
_exptl_absorpt_correction_T_min 0.6847
_exptl_absorpt_correction_type multi-scan
_exptl_absorpt_process_details
;
SADABS-2014/5 (Bruker,2014/5) was used for absorption correction.
wR2(int) was 0.0712 before and 0.0305 after correction.
The Ratio of minimum to maximum transmission is 0.9183.
The \l/2 correction factor is 0.00150.
;
_exptl_crystal_colour yellow
_exptl_crystal_density_diffrn 1.409
_exptl_crystal_description block
_exptl_crystal_F_000 728
_exptl_crystal_size_max 0.32
_exptl_crystal_size_mid 0.28
_exptl_crystal_size_min 0.23
_refine_diff_density_max 0.467
_refine_diff_density_min -0.453
_refine_diff_density_rms 0.046
_refine_ls_extinction_method none
_refine_ls_goodness_of_fit_ref 1.039
_refine_ls_hydrogen_treatment constr
_refine_ls_matrix_type full
_refine_ls_number_parameters 227
_refine_ls_number_reflns 3375
_refine_ls_number_restraints 0
_refine_ls_restrained_S_all 1.039
_refine_ls_R_factor_all 0.0479
_refine_ls_R_factor_gt 0.0424
_refine_ls_shift/su_max 0.001
_refine_ls_shift/su_mean 0.000
_refine_ls_structure_factor_coef Fsqd
_refine_ls_weighting_details 'w=1/[\s^2^(Fo^2^)+(0.0758P)^2^+0.3719P] where P=(Fo^2^+2Fc^2^)/3'
_refine_ls_weighting_scheme calc
_refine_ls_wR_factor_gt 0.1204
_refine_ls_wR_factor_ref 0.1255
_reflns_Friedel_coverage 0.000
_reflns_number_gt 2940
_reflns_number_total 3375
_reflns_threshold_expression 'I > 2\s(I)'
_cod_data_source_file jo8b02123_si_002.cif
_cod_data_source_block 1
_cod_database_code 4034850
_shelx_shelxl_version_number 2016/6
_shelx_space_group_comment
;
The symmetry employed for this shelxl refinement is uniquely defined
by the following loop, which should always be used as a source of
symmetry information in preference to the above space-group names.
They are only intended as comments.
;
_olex2_refinement_description
;
1. Fixed Uiso
 At 1.2 times of:
  All C(H) groups, All N(H) groups
 At 1.5 times of:
  All C(H,H,H) groups
2.a Riding coordinates:
 N005(H005)
2.b Aromatic/amide H refined with riding coordinates:
 C00B(H00B), C00D(H00D), C00E(H00E), C00F(H00F), C00G(H00G), C00H(H00H),
 C00I(H00I), C00K(H00K), C00L(H00L), C00M(H00M), C00N(H00N), C00O(H00O)
2.c Idealised Me refined as rotating group:
 C00P(H00A,H00C,H00J)
;
_olex2_submission_special_instructions 'No special instructions were received'

loop_
_space_group_symop_operation_xyz
'x, y, z'
'-x+1/2, y+1/2, -z+1/2'
'-x, -y, -z'
'x-1/2, -y-1/2, z-1/2'

loop_
_atom_site_label
_atom_site_type_symbol
_atom_site_fract_x
_atom_site_fract_y
_atom_site_fract_z
_atom_site_U_iso_or_equiv
_atom_site_adp_type
_atom_site_occupancy
_atom_site_site_symmetry_order
_atom_site_calc_flag
_atom_site_refinement_flags_posn
S1 S 0.88723(6) 0.26347(5) 0.65220(2) 0.04974(16) Uani 1 1 d .
O1 O 0.95327(18) 0.10266(15) 0.64072(5) 0.0613(3) Uani 1 1 d .
O2 O 1.00678(18) 0.37585(17) 0.67545(5) 0.0631(3) Uani 1 1 d .
N1 N 0.82493(18) 0.27501(16) 0.50786(5) 0.0468(3) Uani 1 1 d .
N2 N 0.8197(2) 0.33470(17) 0.60075(5) 0.0522(4) Uani 1 1 d .
H005 H 0.740579 0.267919 0.588330 0.063 Uiso 1 1 d R
C5 C 0.77468(19) 0.43318(19) 0.50018(5) 0.0428(3) Uani 1 1 d .
C6 C 0.73931(18) 0.54034(19) 0.54145(6) 0.0425(3) Uani 1 1 d .
C7 C 0.7596(2) 0.49388(19) 0.59108(6) 0.0459(4) Uani 1 1 d .
C4 C 0.7576(2) 0.4930(2) 0.45219(6) 0.0507(4) Uani 1 1 d .
C11 C 0.6842(2) 0.7034(2) 0.53195(7) 0.0501(4) Uani 1 1 d .
C15 C 0.5365(2) 0.1667(2) 0.67139(6) 0.0524(4) Uani 1 1 d .
H00B H 0.535193 0.125109 0.639875 0.063 Uiso 1 1 calc R
C14 C 0.6882(2) 0.24581(19) 0.68939(6) 0.0478(4) Uani 1 1 d .
C8 C 0.7214(3) 0.6047(2) 0.62807(7) 0.0575(4) Uani 1 1 d .
H00D H 0.731990 0.570991 0.660348 0.069 Uiso 1 1 calc R
C16 C 0.3820(3) 0.1481(2) 0.70059(7) 0.0573(4) Uani 1 1 d .
H00E H 0.280130 0.094004 0.687606 0.069 Uiso 1 1 calc R
C1 C 0.8593(2) 0.1791(2) 0.46973(7) 0.0559(4) Uani 1 1 d .
H00F H 0.893190 0.071275 0.475839 0.067 Uiso 1 1 calc R
C12 C 0.6655(3) 0.7569(2) 0.48274(8) 0.0599(5) Uani 1 1 d .
H00G H 0.626682 0.863389 0.476575 0.072 Uiso 1 1 calc R
C13 C 0.7020(3) 0.6586(3) 0.44478(7) 0.0626(5) Uani 1 1 d .
H00H H 0.690683 0.699326 0.413244 0.075 Uiso 1 1 calc R
C19 C 0.6841(3) 0.3071(3) 0.73622(6) 0.0598(5) Uani 1 1 d .
H00I H 0.785456 0.362551 0.748958 0.072 Uiso 1 1 calc R
C17 C 0.3752(3) 0.2072(2) 0.74797(7) 0.0575(4) Uani 1 1 d .
C10 C 0.6502(3) 0.8126(2) 0.57079(8) 0.0608(5) Uani 1 1 d .
H00K H 0.615047 0.919608 0.563938 0.073 Uiso 1 1 calc R
C9 C 0.6682(3) 0.7632(2) 0.61789(8) 0.0613(5) Uani 1 1 d .
H00L H 0.644907 0.835724 0.643079 0.074 Uiso 1 1 calc R
C2 C 0.8474(3) 0.2302(3) 0.42177(7) 0.0628(5) Uani 1 1 d .
H00M H 0.873511 0.159690 0.396293 0.075 Uiso 1 1 calc R
C3 C 0.7962(3) 0.3876(3) 0.41340(7) 0.0634(5) Uani 1 1 d .
H00N H 0.786527 0.426081 0.381580 0.076 Uiso 1 1 calc R
C18 C 0.5278(3) 0.2869(3) 0.76515(7) 0.0645(5) Uani 1 1 d .
H00O H 0.529113 0.328865 0.796614 0.077 Uiso 1 1 calc R
C20 C 0.2052(3) 0.1862(3) 0.77927(8) 0.0790(6) Uani 1 1 d .
H00A H 0.097722 0.215062 0.760427 0.119 Uiso 1 1 calc GR
H00C H 0.215421 0.256073 0.807285 0.119 Uiso 1 1 calc GR
H00J H 0.196278 0.074438 0.789627 0.119 Uiso 1 1 calc GR

loop_
_atom_site_aniso_label
_atom_site_aniso_U_11
_atom_site_aniso_U_22
_atom_site_aniso_U_33
_atom_site_aniso_U_23
_atom_site_aniso_U_13
_atom_site_aniso_U_12
S1 0.0559(3) 0.0473(3) 0.0456(3) 0.00548(16) -0.00487(18) 0.00560(17)
O1 0.0712(8) 0.0514(7) 0.0611(8) 0.0076(6) -0.0011(6) 0.0166(6)
O2 0.0607(7) 0.0659(8) 0.0622(8) 0.0024(6) -0.0117(6) -0.0058(6)
N1 0.0455(7) 0.0473(7) 0.0473(7) 0.0019(6) -0.0039(6) 0.0003(5)
N2 0.0683(9) 0.0434(7) 0.0444(7) 0.0050(6) -0.0055(6) 0.0060(6)
C5 0.0315(7) 0.0488(8) 0.0477(8) 0.0072(7) -0.0052(6) -0.0061(6)
C6 0.0324(7) 0.0426(8) 0.0521(8) 0.0073(6) -0.0032(6) -0.0020(6)
C7 0.0460(8) 0.0415(8) 0.0501(9) 0.0045(6) 0.0001(6) 0.0017(6)
C4 0.0429(8) 0.0600(10) 0.0485(9) 0.0107(7) -0.0099(7) -0.0115(7)
C11 0.0375(8) 0.0452(8) 0.0672(11) 0.0126(7) -0.0053(7) -0.0014(6)
C15 0.0628(10) 0.0494(9) 0.0445(8) -0.0022(7) -0.0087(7) 0.0051(7)
C14 0.0565(9) 0.0453(8) 0.0411(8) 0.0048(6) -0.0065(7) 0.0051(7)
C8 0.0674(11) 0.0515(10) 0.0537(10) 0.0014(8) 0.0025(8) 0.0063(8)
C16 0.0579(10) 0.0539(10) 0.0597(10) 0.0004(8) -0.0095(8) 0.0020(8)
C1 0.0532(9) 0.0559(10) 0.0580(10) -0.0042(8) -0.0070(8) -0.0012(8)
C12 0.0518(10) 0.0523(10) 0.0751(13) 0.0233(9) -0.0119(9) -0.0018(7)
C13 0.0586(10) 0.0692(12) 0.0592(11) 0.0253(9) -0.0141(8) -0.0081(9)
C19 0.0637(11) 0.0697(12) 0.0456(9) -0.0044(8) -0.0108(8) -0.0011(9)
C17 0.0610(10) 0.0592(10) 0.0520(10) 0.0124(8) -0.0023(8) 0.0114(8)
C10 0.0559(10) 0.0424(9) 0.0840(13) 0.0053(9) -0.0026(9) 0.0081(8)
C9 0.0677(12) 0.0487(10) 0.0677(12) -0.0044(8) 0.0042(9) 0.0105(8)
C2 0.0627(11) 0.0753(13) 0.0502(10) -0.0082(9) -0.0041(8) -0.0096(9)
C3 0.0668(11) 0.0781(13) 0.0448(9) 0.0060(9) -0.0092(8) -0.0165(10)
C18 0.0735(12) 0.0803(13) 0.0394(9) -0.0018(8) -0.0047(8) 0.0078(10)
C20 0.0719(13) 0.1013(17) 0.0641(12) 0.0143(12) 0.0075(10) 0.0104(13)

loop_
_atom_type_symbol
_atom_type_description
_atom_type_scat_dispersion_real
_atom_type_scat_dispersion_imag
_atom_type_scat_source
C C 0.0033 0.0016 'International Tables Vol C Tables 4.2.6.8 and 6.1.1.4'
H H 0.0000 0.0000 'International Tables Vol C Tables 4.2.6.8 and 6.1.1.4'
N N 0.0061 0.0033 'International Tables Vol C Tables 4.2.6.8 and 6.1.1.4'
O O 0.0106 0.0060 'International Tables Vol C Tables 4.2.6.8 and 6.1.1.4'
S S 0.1246 0.1234 'International Tables Vol C Tables 4.2.6.8 and 6.1.1.4'

loop_
_geom_angle_atom_site_label_1
_geom_angle_atom_site_label_2
_geom_angle_atom_site_label_3
_geom_angle
O1 S1 N2 103.76(8)
O1 S1 C14 109.30(8)
O2 S1 O1 119.16(9)
O2 S1 N2 109.79(8)
O2 S1 C14 107.18(8)
N2 S1 C14 107.10(8)
C1 N1 C5 119.43(15)
S1 N2 H005 108.1
C7 N2 S1 126.70(12)
C7 N2 H005 108.1
N1 C5 C6 120.14(14)
N1 C5 C4 119.55(15)
C4 C5 C6 120.31(15)
C7 C6 C5 124.64(14)
C11 C6 C5 118.47(14)
C11 C6 C7 116.87(15)
N2 C7 C6 117.20(14)
C8 C7 N2 122.30(15)
C8 C7 C6 120.50(15)
C5 C4 C13 118.79(17)
C3 C4 C5 118.83(17)
C3 C4 C13 122.37(17)
C6 C11 C12 119.00(17)
C6 C11 C10 120.57(16)
C10 C11 C12 120.42(17)
C14 C15 H00B 120.0
C14 C15 C16 120.00(16)
C16 C15 H00B 120.0
C15 C14 S1 119.47(13)
C15 C14 C19 118.23(17)
C19 C14 S1 122.29(14)
C7 C8 H00D 119.2
C9 C8 C7 121.53(17)
C9 C8 H00D 119.2
C15 C16 H00E 118.6
C17 C16 C15 122.85(17)
C17 C16 H00E 118.6
N1 C1 H00F 118.0
N1 C1 C2 124.09(18)
C2 C1 H00F 118.0
C11 C12 H00G 118.8
C13 C12 C11 122.31(17)
C13 C12 H00G 118.8
C4 C13 H00H 119.5
C12 C13 C4 121.09(17)
C12 C13 H00H 119.5
C14 C19 H00I 119.5
C14 C19 C18 121.03(18)
C18 C19 H00I 119.5
C16 C17 C20 122.15(19)
C18 C17 C16 116.22(18)
C18 C17 C20 121.63(19)
C11 C10 H00K 119.5
C9 C10 C11 120.99(17)
C9 C10 H00K 119.5
C8 C9 H00L 120.2
C10 C9 C8 119.51(18)
C10 C9 H00L 120.2
C1 C2 H00M 121.4
C3 C2 C1 117.28(19)
C3 C2 H00M 121.4
C4 C3 H00N 119.6
C2 C3 C4 120.82(17)
C2 C3 H00N 119.6
C19 C18 H00O 119.2
C17 C18 C19 121.66(18)
C17 C18 H00O 119.2
C17 C20 H00A 109.5
C17 C20 H00C 109.5
C17 C20 H00J 109.5
H00A C20 H00C 109.5
H00A C20 H00J 109.5
H00C C20 H00J 109.5

loop_
_geom_bond_atom_site_label_1
_geom_bond_atom_site_label_2
_geom_bond_distance
S1 O1 1.4384(14)
S1 O2 1.4107(14)
S1 N2 1.5961(14)
S1 C14 1.8035(19)
N1 C5 1.360(2)
N1 C1 1.337(2)
N2 H005 0.8601
N2 C7 1.397(2)
C5 C6 1.461(2)
C5 C4 1.409(2)
C6 C7 1.420(2)
C6 C11 1.416(2)
C7 C8 1.395(2)
C4 C13 1.427(3)
C4 C3 1.404(3)
C11 C12 1.424(3)
C11 C10 1.418(3)
C15 H00B 0.9300
C15 C14 1.367(2)
C15 C16 1.409(3)
C14 C19 1.382(2)
C8 H00D 0.9300
C8 C9 1.380(3)
C16 H00E 0.9300
C16 C17 1.390(3)
C1 H00F 0.9300
C1 C2 1.383(3)
C12 H00G 0.9300
C12 C13 1.349(3)
C13 H00H 0.9300
C19 H00I 0.9300
C19 C18 1.417(3)
C17 C18 1.367(3)
C17 C20 1.538(3)
C10 H00K 0.9300
C10 C9 1.359(3)
C9 H00L 0.9300
C2 H00M 0.9300
C2 C3 1.359(3)
C3 H00N 0.9300
C18 H00O 0.9300
C20 H00A 0.9600
C20 H00C 0.9600
C20 H00J 0.9600
